data_4331510
loop_
_publ_author_name
'Liu, Xi'
Guo,
'Wu, A-Qing'
'Cai, Li-Zhen'
'Huang, Jin-Shun'

_publ_section_title
;
 Two Halogeno(cyano)cuprates with Long-Lived and Strong Luminescence
;
_journal_issue 12
_journal_name_full 'Inorganic Chemistry'
_journal_page_first 4282
_journal_page_last 4286
_journal_paper_doi 10.1021/ic050315l
_journal_volume 44
_journal_year 2005
_chemical_formula_sum 'C13 H24 Cl Cu4 N7'
_chemical_formula_weight 568.00
_chemical_name_systematic
; 
 ? 
;
_space_group_IT_number 15
_symmetry_cell_setting monoclinic
_symmetry_space_group_name_Hall '-C 2yc'
_symmetry_space_group_name_H-M 'C 1 2/c 1'
_atom_sites_solution_hydrogens geom
_atom_sites_solution_primary direct
_atom_sites_solution_secondary difmap
_audit_creation_method SHELXL-97
_cell_angle_alpha 90.00
_cell_angle_beta 95.306(4)
_cell_angle_gamma 90.00
_cell_formula_units_Z 4
_cell_length_a 12.0576(8)
_cell_length_b 17.8073(11)
_cell_length_c 9.7855(7)
_cell_measurement_reflns_used 2513
_cell_measurement_temperature 140(2)
_cell_measurement_theta_max 27.4835
_cell_measurement_theta_min 3.0357
_cell_volume 2092.1(2)
_computing_cell_refinement 'CrystalClear (Rigaku Corp., 2002)'
_computing_data_collection 'CrystalClear (Rigaku Corp., 2002)'
_computing_data_reduction 'CrystalClear (Rigaku Corp., 2002)'
_computing_molecular_graphics 'Siemens SHELXTL^TM^ 5'
_computing_publication_material 'Siemens SHELXTL^TM^ 5'
_computing_structure_refinement 'Siemens SHELXTL^TM^ 5'
_computing_structure_solution 'Siemens SHELXTL^TM^ 5'
_diffrn_ambient_temperature 293(2)
_diffrn_measured_fraction_theta_full 0.991
_diffrn_measured_fraction_theta_max 0.991
_diffrn_measurement_device_type 'Rigaku Mercury CCD'
_diffrn_measurement_method \w
_diffrn_radiation_monochromator graphite
_diffrn_radiation_source 'fine-focus sealed tube'
_diffrn_radiation_type MoK\a
_diffrn_radiation_wavelength 0.71073
_diffrn_reflns_av_R_equivalents 0.0225
_diffrn_reflns_av_sigmaI/netI 0.0284
_diffrn_reflns_limit_h_max 12
_diffrn_reflns_limit_h_min -14
_diffrn_reflns_limit_k_max 19
_diffrn_reflns_limit_k_min -21
_diffrn_reflns_limit_l_max 10
_diffrn_reflns_limit_l_min -11
_diffrn_reflns_number 6429
_diffrn_reflns_theta_full 25.03
_diffrn_reflns_theta_max 25.03
_diffrn_reflns_theta_min 3.04
_exptl_absorpt_coefficient_mu 4.149
_exptl_absorpt_correction_T_max 1.0000
_exptl_absorpt_correction_T_min 0.7654
_exptl_absorpt_correction_type multi-scan
_exptl_absorpt_process_details 'Sphere (Rigaku CrystalClear)'
_exptl_crystal_colour Orange
_exptl_crystal_density_diffrn 1.803
_exptl_crystal_density_method 'not measured'
_exptl_crystal_description Prism
_exptl_crystal_F_000 1136
_exptl_crystal_size_max 0.5000
_exptl_crystal_size_mid 0.5000
_exptl_crystal_size_min 0.5000
_refine_diff_density_max 0.914
_refine_diff_density_min -0.574
_refine_diff_density_rms 0.087
_refine_ls_extinction_method none
_refine_ls_goodness_of_fit_ref 1.001
_refine_ls_hydrogen_treatment constr
_refine_ls_matrix_type full
_refine_ls_number_parameters 114
_refine_ls_number_reflns 1837
_refine_ls_number_restraints 0
_refine_ls_restrained_S_all 1.001
_refine_ls_R_factor_all 0.0372
_refine_ls_R_factor_gt 0.0327
_refine_ls_shift/su_max 0.001
_refine_ls_shift/su_mean 0.000
_refine_ls_structure_factor_coef Fsqd
_refine_ls_weighting_details 'calc w=1/[\s^2^(Fo^2^)+(0.0750P)^2^+0.0000P] where P=(Fo^2^+2Fc^2^)/3'
_refine_ls_weighting_scheme calc
_refine_ls_wR_factor_gt 0.0975
_refine_ls_wR_factor_ref 0.1010
_reflns_number_gt 1628
_reflns_number_total 1837
_reflns_threshold_expression >2sigma(I)
_cod_data_source_file ic050315lsup1.cif
_cod_data_source_block 2
_cod_depositor_comments
;
The following automatic conversions were performed:

'_symmetry_cell_setting' value 'Monoclinic' changed to 'monoclinic'
according to /home/saulius/struct/CIF-dictionaries/cif_core.dic
dictionary named 'cif_core.dic' version 2.4.2 from
2011-04-26.

'_exptl_absorpt_correction_type' value 'Multi-scan'
changed to 'multi-scan' according to
/home/saulius/struct/CIF-dictionaries/cif_core.dic dictionary named
'cif_core.dic' version 2.4.2 from 2011-04-26.

Automatic conversion script
Id: cif_fix_values 1891 2012-01-12 08:04:46Z andrius 
;
_cod_original_sg_symbol_H-M C2/c
_cod_database_code 4331510

loop_
_symmetry_equiv_pos_as_xyz
'x, y, z'
'-x, y, -z+1/2'
'x+1/2, y+1/2, z'
'-x+1/2, y+1/2, -z+1/2'
'-x, -y, -z'
'x, -y, z-1/2'
'-x+1/2, -y+1/2, -z'
'x+1/2, -y+1/2, z-1/2'

loop_
_atom_site_label
_atom_site_type_symbol
_atom_site_fract_x
_atom_site_fract_y
_atom_site_fract_z
_atom_site_U_iso_or_equiv
_atom_site_adp_type
_atom_site_occupancy
_atom_site_symmetry_multiplicity
_atom_site_calc_flag
_atom_site_refinement_flags
Cu1 Cu 0.003288(14) -0.374901(9) 0.623451(16) 0.03102(5) Uani 1 1 d .
Cu2 Cu -0.105307(13) -0.152847(9) 0.331646(16) 0.03226(5) Uani 1 1 d .
Cl1 Cl 0.0000 -0.05648(3) 0.2500 0.04518(14) Uani 1 2 d S
N1 N -0.02111(10) -0.28269(7) 0.51245(12) 0.0380(3) Uani 1 1 d .
N2 N -0.00169(11) -0.47077(7) 0.52640(12) 0.0330(3) Uani 0.50 1 d P
N3 N -0.26118(10) -0.13516(7) 0.27464(13) 0.0376(3) Uani 1 1 d .
N11 N -0.23458(9) 0.11641(6) 0.30154(12) 0.0332(3) Uani 1 1 d .
C1 C -0.04520(11) -0.23149(8) 0.44470(13) 0.0311(3) Uani 1 1 d .
C2 C -0.00169(11) -0.47077(7) 0.52640(12) 0.0330(3) Uani 0.50 1 d P
C3 C -0.35494(11) -0.13147(7) 0.25403(15) 0.0321(4) Uani 1 1 d .
C11 C -0.1631(2) 0.14718(18) 0.2060(3) 0.1518(12) Uani 1 1 d .
H11A H -0.2075 0.1712 0.1320 0.228 Uiso 1 1 calc R
H11B H -0.1202 0.1076 0.1701 0.228 Uiso 1 1 calc R
H11C H -0.1138 0.1833 0.2520 0.228 Uiso 1 1 calc R
C12 C -0.1741(2) 0.07820(15) 0.4211(2) 0.1229(10) Uani 1 1 d .
H12A H -0.1269 0.0398 0.3893 0.184 Uiso 1 1 calc R
H12B H -0.2269 0.0559 0.4767 0.184 Uiso 1 1 calc R
H12C H -0.1296 0.1142 0.4747 0.184 Uiso 1 1 calc R
C13 C -0.3011(3) 0.0601(2) 0.2367(3) 0.2165(16) Uani 1 1 d .
H13A H -0.3431 0.0805 0.1572 0.325 Uiso 1 1 calc R
H13B H -0.3512 0.0410 0.2991 0.325 Uiso 1 1 calc R
H13C H -0.2545 0.0201 0.2092 0.325 Uiso 1 1 calc R
C14 C -0.3021(2) 0.17616(15) 0.3547(3) 0.1581(10) Uani 1 1 d .
H14A H -0.3414 0.2025 0.2794 0.237 Uiso 1 1 calc R
H14B H -0.2546 0.2106 0.4080 0.237 Uiso 1 1 calc R
H14C H -0.3546 0.1546 0.4114 0.237 Uiso 1 1 calc R

loop_
_atom_site_aniso_label
_atom_site_aniso_U_11
_atom_site_aniso_U_22
_atom_site_aniso_U_33
_atom_site_aniso_U_23
_atom_site_aniso_U_13
_atom_site_aniso_U_12
Cu1 0.03313(9) 0.02919(8) 0.03010(8) 0.00126(6) -0.00057(7) 0.00146(7)
Cu2 0.02778(9) 0.02874(9) 0.03897(9) 0.00351(7) -0.00389(7) 0.00472(7)
Cl1 0.0325(2) 0.0295(2) 0.0760(3) 0.000 0.0185(2) 0.000
N1 0.0393(6) 0.0351(6) 0.0398(6) 0.0027(5) 0.0050(5) 0.0036(5)
N2 0.0335(6) 0.0361(6) 0.0288(6) -0.0045(5) -0.0008(5) 0.0028(6)
N3 0.0273(6) 0.0358(6) 0.0494(7) 0.0074(5) 0.0019(6) 0.0009(5)
N11 0.0283(6) 0.0313(6) 0.0407(6) 0.0058(5) 0.0069(5) 0.0021(5)
C1 0.0276(6) 0.0305(7) 0.0351(6) 0.0065(5) 0.0019(5) 0.0057(5)
C2 0.0335(6) 0.0361(6) 0.0288(6) -0.0045(5) -0.0008(5) 0.0028(6)
C3 0.0251(7) 0.0238(6) 0.0466(8) 0.0026(6) -0.0018(6) -0.0003(5)
C11 0.1482(19) 0.146(3) 0.1815(19) 0.0454(18) 0.1220(13) 0.0124(18)
C12 0.1234(17) 0.181(2) 0.0629(13) 0.0130(15) -0.0018(13) 0.1000(14)
C13 0.261(3) 0.194(2) 0.181(4) -0.010(2) -0.056(3) -0.1737(18)
C14 0.2072(19) 0.1346(17) 0.1512(19) 0.0672(15) 0.1170(15) 0.1254(13)

loop_
_atom_type_symbol
_atom_type_description
_atom_type_scat_dispersion_real
_atom_type_scat_dispersion_imag
_atom_type_scat_source
C C 0.0033 0.0016 'International Tables Vol C Tables 4.2.6.8 and 6.1.1.4'
H H 0.0000 0.0000 'International Tables Vol C Tables 4.2.6.8 and 6.1.1.4'
N N 0.0061 0.0033 'International Tables Vol C Tables 4.2.6.8 and 6.1.1.4'
Cl Cl 0.1484 0.1585 'International Tables Vol C Tables 4.2.6.8 and 6.1.1.4'
Cu Cu 0.3201 1.2651 'International Tables Vol C Tables 4.2.6.8 and 6.1.1.4'

loop_
_geom_angle_atom_site_label_1
_geom_angle_atom_site_label_2
_geom_angle_atom_site_label_3
_geom_angle
_geom_angle_site_symmetry_1
_geom_angle_site_symmetry_3
N2 Cu1 N1 117.59(5) . .
N2 Cu1 C3 109.85(5) . 8_546
N1 Cu1 C3 111.81(5) . 8_546
N2 Cu1 C3 108.28(5) . 7_446
N1 Cu1 C3 99.56(5) . 7_446
C3 Cu1 C3 108.98(4) 8_546 7_446
N2 Cu1 Cu1 118.85(4) . 2_556
N1 Cu1 Cu1 122.07(3) . 2_556
C3 Cu1 Cu1 58.54(4) 8_546 2_556
C3 Cu1 Cu1 50.79(4) 7_446 2_556
C1 Cu2 N3 126.83(5) . .
C1 Cu2 Cl1 123.91(4) . .
N3 Cu2 Cl1 109.15(4) . .
Cu2 Cl1 Cu2 84.602(19) 2 .
C1 N1 Cu1 173.60(11) . .
C2 N2 N2 0.00(17) 5_546 5_546
C2 N2 Cu1 175.56(16) 5_546 .
N2 N2 Cu1 175.56(16) 5_546 .
C3 N3 Cu2 171.04(12) . .
C13 N11 C11 109.3(2) . .
C13 N11 C14 111.6(2) . .
C11 N11 C14 109.91(18) . .
C13 N11 C12 104.35(19) . .
C11 N11 C12 114.02(17) . .
C14 N11 C12 107.56(15) . .
N1 C1 Cu2 171.95(12) . .
N3 C3 Cu1 151.64(13) . 8_445
N3 C3 Cu1 137.68(12) . 7_446
Cu1 C3 Cu1 70.68(4) 8_445 7_446
N11 C11 H11A 109.5 . .
N11 C11 H11B 109.5 . .
H11A C11 H11B 109.5 . .
N11 C11 H11C 109.5 . .
H11A C11 H11C 109.5 . .
H11B C11 H11C 109.5 . .
N11 C12 H12A 109.5 . .
N11 C12 H12B 109.5 . .
H12A C12 H12B 109.5 . .
N11 C12 H12C 109.5 . .
H12A C12 H12C 109.5 . .
H12B C12 H12C 109.5 . .
N11 C13 H13A 109.5 . .
N11 C13 H13B 109.5 . .
H13A C13 H13B 109.5 . .
N11 C13 H13C 109.5 . .
H13A C13 H13C 109.5 . .
H13B C13 H13C 109.5 . .
N11 C14 H14A 109.5 . .
N11 C14 H14B 109.5 . .
H14A C14 H14B 109.5 . .
N11 C14 H14C 109.5 . .
H14A C14 H14C 109.5 . .
H14B C14 H14C 109.5 . .

loop_
_geom_bond_atom_site_label_1
_geom_bond_atom_site_label_2
_geom_bond_distance
_geom_bond_site_symmetry_2
Cu1 N2 1.9517(13) .
Cu1 N1 1.9758(12) .
Cu1 C3 2.0405(14) 8_546
Cu1 C3 2.2464(15) 7_446
Cu1 Cu1 2.4853(4) 2_556
Cu2 C1 1.8874(13) .
Cu2 N3 1.9362(12) .
Cu2 Cl1 2.3201(4) .
Cl1 Cu2 2.3201(4) 2
N1 C1 1.1487(18) .
N2 C2 1.165(3) 5_546
N2 N2 1.165(3) 5_546
N3 C3 1.1318(18) .
N11 C13 1.399(4) .
N11 C11 1.438(3) .
N11 C14 1.464(3) .
N11 C12 1.485(3) .
C3 Cu1 2.0405(14) 8_445
C3 Cu1 2.2464(15) 7_446
C11 H11A 0.9600 .
C11 H11B 0.9600 .
C11 H11C 0.9600 .
C12 H12A 0.9600 .
C12 H12B 0.9600 .
C12 H12C 0.9600 .
C13 H13A 0.9600 .
C13 H13B 0.9600 .
C13 H13C 0.9600 .
C14 H14A 0.9600 .
C14 H14B 0.9600 .
C14 H14C 0.9600 .
